data_1004092
loop_
_publ_author_name
'Mairesse, G'
'Drache, M'
'Nowogrocki, G'
'Abraham, F'

_publ_section_title
;
Order-disorder transition in Na~3~Bi(PO~4~)~2~
;
_journal_coden_ASTM PHTRDP
_journal_name_full 'Phase Transition'
_journal_page_first 91
_journal_page_last 105
_journal_paper_doi 10.1080/01411599008206903
_journal_volume 27
_journal_year 1990
_chemical_formula_structural 'Na3 Bi (P O4)2'
_chemical_formula_sum 'Bi Na3 O8 P2'
_chemical_name_systematic 'Trisodium bismuth bis(phosphate) - $-beta'
_space_group_IT_number 62
_symmetry_cell_setting orthorhombic
_symmetry_Int_Tables_number 62
_symmetry_space_group_name_Hall '-P 2c 2n'
_symmetry_space_group_name_H-M 'P n a m'
_cell_angle_alpha 90
_cell_angle_beta 90.(7)
_cell_angle_gamma 90
_cell_formula_units_Z 4
_cell_length_a 18.71(3)
_cell_length_b 7.18(2)
_cell_length_c 5.429(7)
_cell_volume 729.3
_refine_ls_R_factor_all 0.055
_cod_database_code 1004092

loop_
_symmetry_equiv_pos_as_xyz
x,y,z
1/2+x,1/2-y,1/2-z
-x,-y,1/2+z
1/2-x,1/2+y,-z
-x,-y,-z
1/2-x,1/2+y,1/2+z
x,y,1/2-z
1/2+x,1/2-y,z

loop_
_atom_site_aniso_label
_atom_site_aniso_U_11
_atom_site_aniso_U_12
_atom_site_aniso_U_13
_atom_site_aniso_U_22
_atom_site_aniso_U_23
_atom_site_aniso_U_33
Bi1 0.0412(4) 0.0018(3) 0. 0.0272(3) 0. 0.0687(6)
P1 0.022(2) -0.002(1) 0. 0.030(2) 0. 0.040(2)
P2 0.025(2) -0.001(1) 0. 0.028(2) 0. 0.030(2)
Na1 0.062(6) -0.006(4) 0. 0.053(5) 0. 0.081(7)
Na2 0.061(6) 0.019(4) 0. 0.044(5) 0. 0.107(9)
Na3 0.044(5) -0.001(4) 0. 0.084(7) 0. 0.078(7)
O1 0.061(6) 0.014(5) -0.011(5) 0.056(5) 0.001(4) 0.033(5)
O2 0.103(16) -0.002(8) 0. 0.042(8) 0. 0.077(13)
O3 0.041(8) -0.033(8) 0. 0.074(12) 0. 0.106(14)
O4 0.023(5) -0.004(26) 0. 0.047(7) 0. 0.08(1)
O5 0.067(14) -0.029(12) 0.028(13) 0.080(15) 0.001(13) 0.066(15)
O6 0.093(20) -0.008(14) -0.004(18) 0.079(18) 0.050(17) 0.092(22)
O7 0.047(11) 0.011(10) 0.008(9) 0.072(13) -0.034(11) 0.075(18)

loop_
_atom_site_label
_atom_site_type_symbol
_atom_site_symmetry_multiplicity
_atom_site_Wyckoff_symbol
_atom_site_fract_x
_atom_site_fract_y
_atom_site_fract_z
_atom_site_occupancy
_atom_site_attached_hydrogens
_atom_site_calc_flag
Bi1 Bi3+ 4 c 0.11815(4) 0.03270(9) 0.25 1. 0 d
P1 P5+ 4 c 0.2913(2) 0.2866(6) 0.25 1. 0 d
P2 P5+ 4 c 0.4621(2) 0.7070(5) 0.25 1. 0 d
Na1 Na1+ 4 c 0.4609(5) 0.1606(14) 0.25 1. 0 d
Na2 Na1+ 4 c 0.1365(6) 0.5266(13) 0.25 1. 0 d
Na3 Na1+ 4 c 0.2993(5) 0.8049(15) 0.25 1. 0 d
O1 O2- 8 d 0.4206(5) 0.7709(14) 0.0230(16) 1. 0 d
O2 O2- 4 c 0.4673(12) 0.4953(22) 0.25 1. 0 d
O3 O2- 4 c 0.5354(8) 0.7921(23) 0.25 1. 0 d
O4 O2- 4 c 0.2101(6) 0.2474(19) 0.25 1. 0 d
O5 O2- 8 d 0.3112(13) 0.3230(36) -0.0245(46) 0.5 0 d
O6 O2- 8 d 0.3036(16) 0.4564(37) 0.1044(62) 0.5 0 d
O7 O2- 8 d 0.3338(10) 0.130(3) 0.1619(40) 0.5 0 d

loop_
_atom_type_symbol
_atom_type_oxidation_number
Bi3+ 3.000
P5+ 5.000
Na1+ 1.000
O2- -2.000
